data_7014083
loop_
_publ_author_name
'Davies, Graham M.'
'Aarons, Rebecca J.'
'Motson, Graham R.'
'Jeffery, John C.'
'Adams, Harry'
'Faulkner, Stephen'
'Ward, Michael D.'

_publ_section_title
;
 Structural and near-IR photophysical studies on ternary lanthanide
 complexes containing poly(pyrazolyl)borate and 1,3-diketonate ligands.
;
_journal_issue 8
_journal_name_full 'Dalton transactions (Cambridge, England : 2003)'
_journal_page_first 1136
_journal_page_last 1144
_journal_paper_doi 10.1039/b400992d
_journal_year 2004
_chemical_formula_moiety 'C46.25 H36.50 B Cl0.50 Eu N6 O4'
_chemical_formula_sum 'C46.25 H36.5 B Cl0.5 Eu N6 O4'
_chemical_formula_weight 920.81
_chemical_name_systematic
;
?
;
_space_group_IT_number 14
_symmetry_cell_setting monoclinic
_symmetry_space_group_name_Hall '-P 2ybc'
_symmetry_space_group_name_H-M 'P 1 21/c 1'
_atom_sites_solution_hydrogens geom
_atom_sites_solution_primary direct
_atom_sites_solution_secondary difmap
_audit_creation_method SHELXL-97
_cell_angle_alpha 90.00
_cell_angle_beta 117.45(2)
_cell_angle_gamma 90.00
_cell_formula_units_Z 8
_cell_length_a 19.21030(10)
_cell_length_b 26.6410(2)
_cell_length_c 17.80700(10)
_cell_measurement_reflns_used 6949
_cell_measurement_temperature 100(2)
_cell_measurement_theta_max 140.113
_cell_measurement_theta_min 5.184
_cell_volume 8087.3(15)
_computing_cell_refinement 'Bruker SMART'
_computing_data_collection 'Bruker SMART'
_computing_data_reduction 'Bruker SHELXTL'
_computing_molecular_graphics 'Bruker SHELXTL'
_computing_publication_material 'Bruker SHELXTL'
_computing_structure_refinement 'SHELXL-97 (Sheldrick, 1997)'
_computing_structure_solution 'SHELXS-97 (Sheldrick, 1997)'
_diffrn_ambient_temperature 100(2)
_diffrn_measured_fraction_theta_full 0.945
_diffrn_measured_fraction_theta_max 0.945
_diffrn_measurement_device_type 'CCD area detector'
_diffrn_radiation_monochromator graphite
_diffrn_radiation_source 'fine-focus sealed tube'
_diffrn_radiation_type CuK\a
_diffrn_radiation_wavelength 1.54178
_diffrn_reflns_av_R_equivalents 0.0379
_diffrn_reflns_av_sigmaI/netI 0.0329
_diffrn_reflns_limit_h_max 22
_diffrn_reflns_limit_h_min -23
_diffrn_reflns_limit_k_max 30
_diffrn_reflns_limit_k_min -28
_diffrn_reflns_limit_l_max 19
_diffrn_reflns_limit_l_min -20
_diffrn_reflns_number 55578
_diffrn_reflns_theta_full 70.13
_diffrn_reflns_theta_max 70.13
_diffrn_reflns_theta_min 2.59
_exptl_absorpt_coefficient_mu 11.830
_exptl_absorpt_correction_T_max 0.2699
_exptl_absorpt_correction_T_min 0.1559
_exptl_absorpt_correction_type multi-scan
_exptl_absorpt_process_details SADABS
_exptl_crystal_colour Yellow
_exptl_crystal_density_diffrn 1.513
_exptl_crystal_density_method 'not measured'
_exptl_crystal_description Needle
_exptl_crystal_F_000 3716
_exptl_crystal_size_max 0.25
_exptl_crystal_size_mid 0.20
_exptl_crystal_size_min 0.15
_refine_diff_density_max 0.513
_refine_diff_density_min -0.654
_refine_diff_density_rms 0.080
_refine_ls_extinction_method none
_refine_ls_goodness_of_fit_ref 1.024
_refine_ls_hydrogen_treatment mixed
_refine_ls_matrix_type full
_refine_ls_number_parameters 1069
_refine_ls_number_reflns 14537
_refine_ls_number_restraints 0
_refine_ls_restrained_S_all 1.024
_refine_ls_R_factor_all 0.0294
_refine_ls_R_factor_gt 0.0264
_refine_ls_shift/su_max 0.003
_refine_ls_shift/su_mean 0.000
_refine_ls_structure_factor_coef Fsqd
_refine_ls_weighting_details 'calc w=1/[\s^2^(Fo^2^)+(0.0387P)^2^+2.7714P] where P=(Fo^2^+2Fc^2^)/3'
_refine_ls_weighting_scheme calc
_refine_ls_wR_factor_gt 0.0662
_refine_ls_wR_factor_ref 0.0677
_reflns_number_gt 13520
_reflns_number_total 14537
_reflns_threshold_expression >2sigma(I)
_cod_data_source_file b400992d.txt
_cod_data_source_block mick
_cod_depositor_comments
;
The following automatic conversions were performed:
'_symmetry_cell_setting' value 'Monoclinic' changed to 'monoclinic'
according to '/home/saulius/struct/CIF-dictionaries/cif_core.dic'
dictionary named 'cif_core.dic' version 2.4.1 from
2010-06-29.

'_exptl_absorpt_correction_type' value 'Multi-scan' changed
to 'multi-scan' according to
'/home/saulius/struct/CIF-dictionaries/cif_core.dic' dictionary named
'cif_core.dic' version 2.4.1 from 2010-06-29.

Automatic conversion script
Id: cif_fix_enum 1527 2010-12-29 10:47:43Z saulius 
;
_cod_original_cell_volume 8087.48(9)
_cod_original_sg_symbol_H-M P2(1)/c
_cod_original_formula_sum 'C46.25 H36.50 B Cl0.50 Eu N6 O4'
_cod_database_code 7014083

loop_
_symmetry_equiv_pos_as_xyz
'x, y, z'
'-x, y+1/2, -z+1/2'
'-x, -y, -z'
'x, -y-1/2, z-1/2'

loop_
_atom_site_label
_atom_site_type_symbol
_atom_site_fract_x
_atom_site_fract_y
_atom_site_fract_z
_atom_site_U_iso_or_equiv
_atom_site_adp_type
_atom_site_occupancy
_atom_site_symmetry_multiplicity
_atom_site_calc_flag
_atom_site_refinement_flags
_atom_site_disorder_assembly
_atom_site_disorder_group
Eu1 Eu 0.494690(7) 0.992083(5) 0.276435(8) 0.00693(4) Uani 1 1 d . . .
Eu2 Eu 1.007864(7) 0.804871(5) 0.236025(8) 0.00675(4) Uani 1 1 d . . .
B1 B 0.46635(16) 1.14171(10) 0.28754(19) 0.0182(6) Uani 1 1 d . . .
H1A H 0.4781 1.1781 0.2932 0.022 Uiso 1 1 calc R . .
H1B H 0.4124 1.1372 0.2800 0.022 Uiso 1 1 calc R . .
C101 C 0.35553(13) 0.84899(8) 0.28668(15) 0.0131(5) Uani 1 1 d . . .
C102 C 0.42352(14) 0.82084(9) 0.32810(17) 0.0191(5) Uani 1 1 d . . .
H102 H 0.4719 0.8342 0.3347 0.023 Uiso 1 1 calc R . .
C103 C 0.42228(16) 0.77363(9) 0.35996(18) 0.0254(6) Uani 1 1 d . . .
H103 H 0.4697 0.7554 0.3896 0.031 Uiso 1 1 calc R . .
C104 C 0.35192(16) 0.75304(10) 0.34861(18) 0.0261(6) Uani 1 1 d . . .
H104 H 0.3508 0.7207 0.3705 0.031 Uiso 1 1 calc R . .
C105 C 0.28333(16) 0.77996(9) 0.30524(18) 0.0249(6) Uani 1 1 d . . .
H105 H 0.2347 0.7656 0.2959 0.030 Uiso 1 1 calc R . .
C106 C 0.28504(14) 0.82761(9) 0.27539(16) 0.0191(5) Uani 1 1 d . . .
H106 H 0.2376 0.8460 0.2468 0.023 Uiso 1 1 calc R . .
O111 O 0.43050(9) 0.91621(6) 0.27663(10) 0.0136(3) Uani 1 1 d . . .
C112 C 0.36186(13) 0.90176(8) 0.26002(14) 0.0119(5) Uani 1 1 d . . .
C113 C 0.29503(13) 0.93231(8) 0.22162(15) 0.0144(5) Uani 1 1 d . . .
H113 H 0.2450 0.9174 0.2043 0.017 Uiso 1 1 calc R . .
C114 C 0.29862(13) 0.98391(8) 0.20763(14) 0.0110(5) Uani 1 1 d . . .
O115 O 0.36285(9) 1.00743(5) 0.23016(10) 0.0126(3) Uani 1 1 d . . .
C121 C 0.22637(13) 1.01538(8) 0.16791(14) 0.0118(5) Uani 1 1 d . . .
C122 C 0.15119(14) 0.99631(9) 0.14178(17) 0.0186(5) Uani 1 1 d . . .
H122 H 0.1446 0.9618 0.1507 0.022 Uiso 1 1 calc R . .
C123 C 0.08581(15) 1.02701(10) 0.10293(17) 0.0250(6) Uani 1 1 d . . .
H123 H 0.0349 1.0135 0.0852 0.030 Uiso 1 1 calc R . .
C124 C 0.09469(15) 1.07708(10) 0.09007(17) 0.0249(6) Uani 1 1 d . . .
H124 H 0.0499 1.0981 0.0634 0.030 Uiso 1 1 calc R . .
C125 C 0.16894(15) 1.09667(9) 0.11599(16) 0.0197(5) Uani 1 1 d . . .
H125 H 0.1750 1.1312 0.1073 0.024 Uiso 1 1 calc R . .
C126 C 0.23443(14) 1.06624(9) 0.15451(15) 0.0153(5) Uani 1 1 d . . .
H126 H 0.2852 1.0800 0.1719 0.018 Uiso 1 1 calc R . .
C131 C 0.62703(13) 0.87324(8) 0.19991(15) 0.0127(5) Uani 1 1 d . . .
C132 C 0.56861(14) 0.83760(8) 0.18438(16) 0.0167(5) Uani 1 1 d . . .
H132 H 0.5293 0.8444 0.2012 0.020 Uiso 1 1 calc R . .
C133 C 0.56704(15) 0.79242(9) 0.14479(17) 0.0226(6) Uani 1 1 d . . .
H133 H 0.5264 0.7688 0.1340 0.027 Uiso 1 1 calc R . .
C134 C 0.62455(17) 0.78179(9) 0.12114(18) 0.0264(6) Uani 1 1 d . . .
H134 H 0.6238 0.7508 0.0943 0.032 Uiso 1 1 calc R . .
C135 C 0.68295(16) 0.81621(10) 0.13671(18) 0.0257(6) Uani 1 1 d . . .
H135 H 0.7228 0.8087 0.1210 0.031 Uiso 1 1 calc R . .
C136 C 0.68448(14) 0.86192(9) 0.17516(16) 0.0185(5) Uani 1 1 d . . .
H136 H 0.7248 0.8855 0.1846 0.022 Uiso 1 1 calc R . .
O141 O 0.57044(9) 0.92492(6) 0.26420(10) 0.0129(3) Uani 1 1 d . . .
C142 C 0.62345(12) 0.92203(8) 0.24074(14) 0.0108(5) Uani 1 1 d . . .
C143 C 0.67442(13) 0.96172(8) 0.24798(15) 0.0123(5) Uani 1 1 d . . .
H143 H 0.7151 0.9556 0.2329 0.015 Uiso 1 1 calc R . .
C144 C 0.66842(13) 1.00991(8) 0.27631(14) 0.0111(5) Uani 1 1 d . . .
O145 O 0.61608(9) 1.02194(6) 0.29800(11) 0.0151(3) Uani 1 1 d . . .
C151 C 0.72111(13) 1.05186(8) 0.27837(14) 0.0116(5) Uani 1 1 d . . .
C152 C 0.78987(14) 1.04491(9) 0.27124(17) 0.0191(5) Uani 1 1 d . . .
H152 H 0.8065 1.0119 0.2668 0.023 Uiso 1 1 calc R . .
C153 C 0.83414(15) 1.08602(9) 0.27058(17) 0.0228(6) Uani 1 1 d . . .
H153 H 0.8813 1.0810 0.2667 0.027 Uiso 1 1 calc R . .
C154 C 0.80995(15) 1.13419(9) 0.27552(17) 0.0226(6) Uani 1 1 d . . .
H154 H 0.8399 1.1622 0.2741 0.027 Uiso 1 1 calc R . .
C155 C 0.74181(15) 1.14148(9) 0.28253(17) 0.0228(6) Uani 1 1 d . . .
H155 H 0.7252 1.1746 0.2862 0.027 Uiso 1 1 calc R . .
C156 C 0.69790(14) 1.10078(9) 0.28423(16) 0.0189(5) Uani 1 1 d . . .
H156 H 0.6514 1.1061 0.2894 0.023 Uiso 1 1 calc R . .
N161 N 0.56132(11) 0.96722(7) 0.43302(12) 0.0137(4) Uani 1 1 d . . .
C162 C 0.58930(13) 1.00321(9) 0.49293(16) 0.0132(5) Uani 1 1 d . . .
C163 C 0.62721(14) 0.99217(9) 0.57848(16) 0.0180(5) Uani 1 1 d . . .
H163 H 0.6467 1.0184 0.6191 0.022 Uiso 1 1 calc R . .
C164 C 0.63643(14) 0.94234(9) 0.60433(16) 0.0195(5) Uani 1 1 d . . .
H164 H 0.6616 0.9339 0.6627 0.023 Uiso 1 1 calc R . .
C165 C 0.60811(14) 0.90533(9) 0.54292(16) 0.0178(5) Uani 1 1 d . . .
H165 H 0.6134 0.8709 0.5585 0.021 Uiso 1 1 calc R . .
C166 C 0.57223(14) 0.91906(9) 0.45923(16) 0.0176(5) Uani 1 1 d . . .
H166 H 0.5542 0.8933 0.4176 0.021 Uiso 1 1 calc R . .
N171 N 0.52482(11) 1.11448(7) 0.36934(13) 0.0151(4) Uani 1 1 d . . .
N172 N 0.52559(11) 1.06381(7) 0.37973(13) 0.0125(4) Uani 1 1 d . . .
C173 C 0.57541(13) 1.05513(8) 0.46157(15) 0.0124(5) Uani 1 1 d . . .
C174 C 0.60617(14) 1.09997(9) 0.50444(17) 0.0198(5) Uani 1 1 d . . .
H174 H 0.6422 1.1043 0.5625 0.024 Uiso 1 1 calc R . .
C175 C 0.57245(14) 1.13651(9) 0.44349(17) 0.0199(5) Uani 1 1 d . . .
H175 H 0.5814 1.1716 0.4523 0.024 Uiso 1 1 calc R . .
N181 N 0.47105(11) 1.12110(7) 0.20814(13) 0.0148(4) Uani 1 1 d . . .
N182 N 0.46169(11) 1.07163(7) 0.18685(13) 0.0126(4) Uani 1 1 d . . .
C183 C 0.44746(13) 1.06928(9) 0.10565(15) 0.0141(5) Uani 1 1 d . . .
C184 C 0.44706(15) 1.11714(9) 0.07345(17) 0.0216(6) Uani 1 1 d . . .
H184 H 0.4382 1.1260 0.0181 0.026 Uiso 1 1 calc R . .
C185 C 0.46254(15) 1.14847(9) 0.14088(17) 0.0207(6) Uani 1 1 d . . .
H185 H 0.4666 1.1840 0.1400 0.025 Uiso 1 1 calc R . .
N191 N 0.44758(11) 0.98012(7) 0.11626(12) 0.0128(4) Uani 1 1 d . . .
C192 C 0.43354(13) 1.01994(9) 0.06458(15) 0.0140(5) Uani 1 1 d . . .
C193 C 0.40748(14) 1.01466(9) -0.02196(16) 0.0189(5) Uani 1 1 d . . .
H193 H 0.3967 1.0434 -0.0571 0.023 Uiso 1 1 calc R . .
C194 C 0.39745(14) 0.96697(10) -0.05607(16) 0.0212(5) Uani 1 1 d . . .
H194 H 0.3808 0.9625 -0.1148 0.025 Uiso 1 1 calc R . .
C195 C 0.41204(14) 0.92575(9) -0.00341(16) 0.0186(5) Uani 1 1 d . . .
H195 H 0.4056 0.8926 -0.0252 0.022 Uiso 1 1 calc R . .
C196 C 0.43617(13) 0.93407(8) 0.08148(15) 0.0148(5) Uani 1 1 d . . .
H196 H 0.4452 0.9058 0.1173 0.018 Uiso 1 1 calc R . .
B2 B 0.99404(16) 0.65684(10) 0.24611(19) 0.0170(6) Uani 1 1 d . . .
H2A H 1.0457 0.6576 0.2972 0.020 Uiso 1 1 calc R . .
H2B H 0.9762 0.6215 0.2347 0.020 Uiso 1 1 calc R . .
C201 C 1.16550(13) 0.93890(8) 0.39602(15) 0.0133(5) Uani 1 1 d . . .
C202 C 1.13620(14) 0.97315(8) 0.32971(16) 0.0167(5) Uani 1 1 d . . .
H202 H 1.1061 0.9614 0.2734 0.020 Uiso 1 1 calc R . .
C203 C 1.15010(15) 1.02389(9) 0.34412(17) 0.0218(6) Uani 1 1 d . . .
H203 H 1.1304 1.0467 0.2980 0.026 Uiso 1 1 calc R . .
C204 C 1.19288(15) 1.04149(9) 0.42616(18) 0.0230(6) Uani 1 1 d . . .
H204 H 1.2014 1.0765 0.4365 0.028 Uiso 1 1 calc R . .
C205 C 1.22298(15) 1.00807(9) 0.49254(18) 0.0227(6) Uani 1 1 d . . .
H205 H 1.2530 1.0201 0.5487 0.027 Uiso 1 1 calc R . .
C206 C 1.20972(14) 0.95677(9) 0.47807(16) 0.0182(5) Uani 1 1 d . . .
H206 H 1.2309 0.9339 0.5242 0.022 Uiso 1 1 calc R . .
O211 O 1.08739(9) 0.87468(6) 0.30453(10) 0.0142(3) Uani 1 1 d . . .
C212 C 1.14564(13) 0.88436(8) 0.37528(15) 0.0114(5) Uani 1 1 d . . .
C213 C 1.19253(14) 0.84756(8) 0.43281(15) 0.0154(5) Uani 1 1 d . . .
H213 H 1.2357 0.8582 0.4841 0.018 Uiso 1 1 calc R . .
C214 C 1.17876(13) 0.79597(8) 0.41835(15) 0.0121(5) Uani 1 1 d . . .
O215 O 1.12040(9) 0.77729(5) 0.35415(10) 0.0142(3) Uani 1 1 d . . .
C221 C 1.23549(13) 0.75930(8) 0.47937(15) 0.0134(5) Uani 1 1 d . . .
C222 C 1.28700(15) 0.77172(9) 0.56226(17) 0.0213(6) Uani 1 1 d . . .
H222 H 1.2874 0.8050 0.5815 0.026 Uiso 1 1 calc R . .
C223 C 1.33820(16) 0.73632(10) 0.61780(18) 0.0281(6) Uani 1 1 d . . .
H223 H 1.3732 0.7454 0.6744 0.034 Uiso 1 1 calc R . .
C224 C 1.33756(15) 0.68787(9) 0.58968(18) 0.0240(6) Uani 1 1 d . . .
H224 H 1.3720 0.6634 0.6272 0.029 Uiso 1 1 calc R . .
C225 C 1.28677(14) 0.67492(9) 0.50689(17) 0.0202(6) Uani 1 1 d . . .
H225 H 1.2869 0.6417 0.4877 0.024 Uiso 1 1 calc R . .
C226 C 1.23582(13) 0.71016(8) 0.45193(16) 0.0161(5) Uani 1 1 d . . .
H226 H 1.2009 0.7009 0.3953 0.019 Uiso 1 1 calc R . .
C231 C 0.85803(13) 0.94513(8) 0.09593(15) 0.0118(5) Uani 1 1 d . . .
C232 C 0.78754(14) 0.96586(9) 0.03741(16) 0.0164(5) Uani 1 1 d . . .
H232 H 0.7455 0.9444 0.0025 0.020 Uiso 1 1 calc R . .
C233 C 0.77762(15) 1.01762(9) 0.02926(17) 0.0188(5) Uani 1 1 d . . .
H233 H 0.7293 1.0313 -0.0117 0.023 Uiso 1 1 calc R . .
C234 C 0.83800(15) 1.04918(9) 0.08069(17) 0.0193(5) Uani 1 1 d . . .
H234 H 0.8311 1.0845 0.0754 0.023 Uiso 1 1 calc R . .
C235 C 0.90860(15) 1.02910(9) 0.13997(18) 0.0226(6) Uani 1 1 d . . .
H235 H 0.9502 1.0507 0.1753 0.027 Uiso 1 1 calc R . .
C236 C 0.91852(14) 0.97750(9) 0.14780(16) 0.0176(5) Uani 1 1 d . . .
H236 H 0.9669 0.9640 0.1888 0.021 Uiso 1 1 calc R . .
O241 O 0.94131(9) 0.87718(5) 0.16356(10) 0.0133(3) Uani 1 1 d . . .
C242 C 0.87378(13) 0.88984(8) 0.10667(14) 0.0104(5) Uani 1 1 d . . .
C243 C 0.81695(13) 0.85517(8) 0.05482(15) 0.0137(5) Uani 1 1 d . . .
H243 H 0.7680 0.8675 0.0128 0.016 Uiso 1 1 calc R . .
C244 C 0.82934(13) 0.80316(8) 0.06244(15) 0.0107(5) Uani 1 1 d . . .
O245 O 0.88949(9) 0.78236(5) 0.12035(10) 0.0136(3) Uani 1 1 d . . .
C251 C 0.76805(12) 0.76806(8) 0.00166(15) 0.0114(5) Uani 1 1 d . . .
C252 C 0.71213(13) 0.78212(9) -0.07870(16) 0.0160(5) Uani 1 1 d . . .
H252 H 0.7108 0.8157 -0.0973 0.019 Uiso 1 1 calc R . .
C253 C 0.65794(14) 0.74732(9) -0.13220(16) 0.0191(5) Uani 1 1 d . . .
H253 H 0.6204 0.7571 -0.1875 0.023 Uiso 1 1 calc R . .
C254 C 0.65846(14) 0.69832(9) -0.10514(17) 0.0178(5) Uani 1 1 d . . .
H254 H 0.6213 0.6746 -0.1416 0.021 Uiso 1 1 calc R . .
C255 C 0.71343(14) 0.68433(9) -0.02475(17) 0.0183(5) Uani 1 1 d . . .
H255 H 0.7132 0.6511 -0.0055 0.022 Uiso 1 1 calc R . .
C256 C 0.76883(13) 0.71844(8) 0.02796(16) 0.0149(5) Uani 1 1 d . . .
H256 H 0.8076 0.7081 0.0823 0.018 Uiso 1 1 calc R . .
N261 N 0.93196(11) 0.83586(7) 0.31552(12) 0.0144(4) Uani 1 1 d . . .
C262 C 0.88286(13) 0.80318(8) 0.32534(15) 0.0144(5) Uani 1 1 d . . .
C263 C 0.83310(14) 0.81799(9) 0.35833(16) 0.0184(5) Uani 1 1 d . . .
H263 H 0.7995 0.7943 0.3653 0.022 Uiso 1 1 calc R . .
C264 C 0.83309(15) 0.86752(9) 0.38085(17) 0.0208(5) Uani 1 1 d . . .
H264 H 0.7993 0.8784 0.4032 0.025 Uiso 1 1 calc R . .
C265 C 0.88286(15) 0.90116(9) 0.37054(16) 0.0199(5) Uani 1 1 d . . .
H265 H 0.8839 0.9354 0.3858 0.024 Uiso 1 1 calc R . .
C266 C 0.93112(14) 0.88394(9) 0.33756(16) 0.0168(5) Uani 1 1 d . . .
H266 H 0.9651 0.9071 0.3302 0.020 Uiso 1 1 calc R . .
N271 N 0.93383(12) 0.68864(7) 0.26173(13) 0.0153(4) Uani 1 1 d . . .
N272 N 0.94682(11) 0.73735(7) 0.28627(12) 0.0118(4) Uani 1 1 d . . .
C273 C 0.88592(13) 0.75153(8) 0.29941(15) 0.0140(5) Uani 1 1 d . . .
C274 C 0.83369(15) 0.71171(9) 0.28306(18) 0.0228(6) Uani 1 1 d . . .
H274 H 0.7863 0.7115 0.2875 0.027 Uiso 1 1 calc R . .
C275 C 0.86623(15) 0.67282(9) 0.25917(17) 0.0222(6) Uani 1 1 d . . .
H275 H 0.8445 0.6401 0.2434 0.027 Uiso 1 1 calc R . .
N281 N 1.00195(11) 0.67853(7) 0.16934(12) 0.0129(4) Uani 1 1 d . . .
N282 N 1.02967(11) 0.72546(7) 0.17061(12) 0.0116(4) Uani 1 1 d . . .
C283 C 1.03488(13) 0.73035(8) 0.09799(15) 0.0137(5) Uani 1 1 d . . .
C284 C 1.01160(15) 0.68612(9) 0.05077(16) 0.0205(5) Uani 1 1 d . . .
H284 H 1.0101 0.6793 -0.0023 0.025 Uiso 1 1 calc R . .
C285 C 0.99135(14) 0.65478(9) 0.09847(16) 0.0193(5) Uani 1 1 d . . .
H285 H 0.9727 0.6214 0.0836 0.023 Uiso 1 1 calc R . .
N291 N 1.06200(10) 0.81708(7) 0.12978(12) 0.0119(4) Uani 1 1 d . . .
C292 C 1.05766(12) 0.77920(8) 0.07792(15) 0.0124(5) Uani 1 1 d . . .
C293 C 1.07137(14) 0.78615(9) 0.00850(16) 0.0182(5) Uani 1 1 d . . .
H293 H 1.0670 0.7589 -0.0278 0.022 Uiso 1 1 calc R . .
C294 C 1.09142(14) 0.83347(10) -0.00678(16) 0.0203(6) Uani 1 1 d . . .
H294 H 1.1011 0.8391 -0.0538 0.024 Uiso 1 1 calc R . .
C295 C 1.09731(13) 0.87232(9) 0.04675(16) 0.0183(5) Uani 1 1 d . . .
H295 H 1.1120 0.9050 0.0379 0.022 Uiso 1 1 calc R . .
C296 C 1.08135(13) 0.86291(9) 0.11386(15) 0.0148(5) Uani 1 1 d . . .
H296 H 1.0842 0.8899 0.1500 0.018 Uiso 1 1 calc R . .
C300 C 0.9534(3) 0.0290(2) 0.4808(4) 0.0305(13) Uani 0.50 1 d P . .
Cl1 Cl 1.00764(5) 0.01142(3) 0.42412(6) 0.04214(19) Uani 1 1 d . . .
H302 H 0.967(4) 0.066(3) 0.504(4) 0.051 Uiso 0.50 1 d P . .
H301 H 0.897(4) 0.021(2) 0.445(4) 0.051 Uiso 0.50 1 d P . .

loop_
_atom_site_aniso_label
_atom_site_aniso_U_11
_atom_site_aniso_U_22
_atom_site_aniso_U_33
_atom_site_aniso_U_23
_atom_site_aniso_U_13
_atom_site_aniso_U_12
Eu1 0.00572(7) 0.00572(7) 0.00990(8) -0.00018(5) 0.00408(6) -0.00014(4)
Eu2 0.00706(7) 0.00405(7) 0.00828(8) 0.00031(4) 0.00280(6) 0.00020(4)
B1 0.0192(15) 0.0092(14) 0.0276(18) -0.0003(11) 0.0121(13) 0.0043(10)
C101 0.0168(12) 0.0098(12) 0.0141(13) -0.0024(9) 0.0083(10) -0.0022(9)
C102 0.0170(13) 0.0118(12) 0.0279(15) -0.0009(10) 0.0098(11) -0.0017(9)
C103 0.0257(15) 0.0149(13) 0.0315(17) 0.0025(11) 0.0096(13) 0.0051(10)
C104 0.0383(17) 0.0127(13) 0.0332(17) 0.0042(11) 0.0215(14) -0.0003(11)
C105 0.0255(15) 0.0171(14) 0.0387(18) 0.0014(11) 0.0205(13) -0.0047(10)
C106 0.0184(13) 0.0145(13) 0.0265(15) 0.0009(10) 0.0122(11) -0.0002(9)
O111 0.0098(8) 0.0106(8) 0.0208(9) 0.0006(6) 0.0074(7) -0.0022(6)
C112 0.0165(12) 0.0098(11) 0.0104(13) -0.0045(9) 0.0070(10) -0.0032(8)
C113 0.0095(11) 0.0114(12) 0.0194(14) -0.0003(9) 0.0043(10) -0.0034(8)
C114 0.0101(11) 0.0140(12) 0.0101(12) -0.0032(9) 0.0057(10) -0.0018(8)
O115 0.0092(8) 0.0106(8) 0.0191(10) -0.0001(6) 0.0074(7) -0.0007(6)
C121 0.0115(12) 0.0159(12) 0.0083(12) -0.0011(9) 0.0046(10) 0.0006(8)
C122 0.0152(13) 0.0161(13) 0.0243(15) -0.0032(10) 0.0090(11) -0.0014(9)
C123 0.0127(13) 0.0319(16) 0.0272(16) -0.0051(12) 0.0064(12) 0.0010(10)
C124 0.0166(14) 0.0304(16) 0.0222(15) 0.0012(11) 0.0041(12) 0.0119(11)
C125 0.0254(14) 0.0152(13) 0.0196(14) 0.0028(10) 0.0113(11) 0.0077(10)
C126 0.0129(12) 0.0163(12) 0.0172(14) 0.0003(9) 0.0072(10) 0.0017(9)
C131 0.0147(12) 0.0107(12) 0.0108(13) 0.0033(9) 0.0043(10) 0.0038(8)
C132 0.0163(12) 0.0124(12) 0.0205(14) 0.0028(9) 0.0078(11) 0.0021(9)
C133 0.0287(15) 0.0110(13) 0.0272(16) -0.0002(10) 0.0121(12) -0.0019(10)
C134 0.0397(17) 0.0129(13) 0.0286(17) -0.0050(11) 0.0174(14) 0.0034(11)
C135 0.0335(16) 0.0213(14) 0.0320(17) -0.0042(11) 0.0234(14) 0.0040(11)
C136 0.0210(13) 0.0154(13) 0.0222(15) -0.0007(10) 0.0126(11) -0.0003(9)
O141 0.0125(8) 0.0124(8) 0.0169(9) 0.0006(6) 0.0094(7) 0.0020(6)
C142 0.0092(11) 0.0136(12) 0.0075(12) 0.0059(9) 0.0019(9) 0.0052(8)
C143 0.0087(11) 0.0142(12) 0.0154(13) -0.0002(9) 0.0068(10) 0.0016(8)
C144 0.0076(11) 0.0170(12) 0.0059(12) 0.0013(9) 0.0007(9) 0.0003(8)
O145 0.0115(8) 0.0155(8) 0.0225(10) -0.0041(7) 0.0115(7) -0.0022(6)
C151 0.0102(11) 0.0146(12) 0.0082(12) -0.0002(9) 0.0027(9) -0.0020(8)
C152 0.0164(13) 0.0170(13) 0.0265(15) -0.0047(10) 0.0121(11) -0.0030(9)
C153 0.0150(13) 0.0269(15) 0.0311(16) -0.0044(11) 0.0146(12) -0.0057(10)
C154 0.0221(14) 0.0204(14) 0.0275(16) -0.0029(11) 0.0133(12) -0.0111(10)
C155 0.0229(14) 0.0148(13) 0.0326(17) -0.0023(11) 0.0145(13) -0.0038(10)
C156 0.0164(13) 0.0181(13) 0.0240(15) -0.0020(10) 0.0109(11) -0.0012(9)
N161 0.0129(10) 0.0130(10) 0.0151(11) -0.0006(8) 0.0063(9) 0.0000(7)
C162 0.0081(12) 0.0172(12) 0.0160(14) -0.0028(9) 0.0069(10) -0.0003(8)
C163 0.0197(13) 0.0196(13) 0.0154(14) -0.0045(10) 0.0086(11) -0.0002(9)
C164 0.0167(13) 0.0282(15) 0.0140(14) 0.0034(10) 0.0076(11) 0.0071(10)
C165 0.0172(13) 0.0160(13) 0.0200(14) 0.0039(10) 0.0084(11) 0.0049(9)
C166 0.0184(13) 0.0155(13) 0.0158(14) -0.0014(10) 0.0051(11) 0.0011(9)
N171 0.0171(11) 0.0070(10) 0.0233(12) -0.0019(8) 0.0111(9) -0.0002(7)
N172 0.0123(10) 0.0099(10) 0.0190(12) -0.0011(8) 0.0104(9) -0.0004(7)
C173 0.0104(11) 0.0132(12) 0.0157(13) -0.0023(9) 0.0079(10) 0.0008(8)
C174 0.0187(13) 0.0196(13) 0.0200(15) -0.0081(10) 0.0078(11) -0.0035(10)
C175 0.0232(14) 0.0118(13) 0.0277(16) -0.0078(10) 0.0142(12) -0.0056(9)
N181 0.0178(11) 0.0075(10) 0.0206(12) 0.0006(8) 0.0102(9) 0.0006(7)
N182 0.0117(10) 0.0082(10) 0.0181(12) -0.0012(8) 0.0070(9) -0.0001(7)
C183 0.0111(12) 0.0162(12) 0.0159(14) 0.0036(9) 0.0069(10) 0.0022(9)
C184 0.0260(14) 0.0173(13) 0.0255(16) 0.0084(10) 0.0153(12) 0.0055(10)
C185 0.0275(14) 0.0082(12) 0.0308(16) 0.0060(10) 0.0172(12) 0.0035(9)
N191 0.0099(10) 0.0136(10) 0.0142(11) 0.0023(8) 0.0050(8) 0.0012(7)
C192 0.0096(11) 0.0159(12) 0.0167(14) 0.0019(9) 0.0062(10) 0.0005(8)
C193 0.0187(13) 0.0210(14) 0.0160(14) 0.0040(10) 0.0071(11) -0.0002(10)
C194 0.0197(13) 0.0318(15) 0.0096(14) -0.0032(10) 0.0048(11) -0.0033(10)
C195 0.0139(13) 0.0208(13) 0.0180(15) -0.0058(10) 0.0049(11) -0.0021(9)
C196 0.0145(12) 0.0121(12) 0.0159(14) -0.0003(9) 0.0053(10) 0.0001(9)
B2 0.0191(15) 0.0078(13) 0.0206(16) 0.0029(11) 0.0061(12) 0.0022(10)
C201 0.0116(12) 0.0098(12) 0.0170(13) -0.0003(9) 0.0052(10) -0.0004(8)
C202 0.0158(12) 0.0125(12) 0.0174(14) -0.0007(9) 0.0038(11) -0.0013(9)
C203 0.0219(14) 0.0138(13) 0.0255(16) 0.0047(10) 0.0073(12) -0.0005(10)
C204 0.0225(14) 0.0090(12) 0.0358(17) -0.0062(11) 0.0122(13) -0.0032(9)
C205 0.0229(14) 0.0178(14) 0.0224(16) -0.0082(10) 0.0061(12) -0.0040(10)
C206 0.0172(13) 0.0157(13) 0.0158(14) -0.0014(10) 0.0026(11) 0.0011(9)
O211 0.0134(8) 0.0090(8) 0.0133(9) -0.0006(6) 0.0002(7) -0.0022(6)
C212 0.0106(11) 0.0103(12) 0.0133(13) -0.0005(9) 0.0056(10) -0.0015(8)
C213 0.0141(12) 0.0123(12) 0.0131(13) -0.0006(9) 0.0006(10) -0.0007(9)
C214 0.0100(11) 0.0126(12) 0.0127(13) 0.0009(9) 0.0044(10) 0.0011(8)
O215 0.0114(8) 0.0097(8) 0.0165(9) 0.0009(6) 0.0022(7) 0.0005(6)
C221 0.0106(12) 0.0132(12) 0.0167(13) 0.0045(9) 0.0065(10) 0.0016(8)
C222 0.0252(14) 0.0142(13) 0.0201(15) 0.0024(10) 0.0067(12) 0.0062(10)
C223 0.0270(15) 0.0305(16) 0.0177(15) 0.0063(12) 0.0027(12) 0.0074(11)
C224 0.0187(14) 0.0201(14) 0.0299(17) 0.0132(11) 0.0084(12) 0.0097(10)
C225 0.0184(13) 0.0108(12) 0.0309(16) 0.0054(10) 0.0109(12) 0.0024(9)
C226 0.0128(12) 0.0121(12) 0.0226(15) 0.0032(10) 0.0075(11) -0.0001(9)
C231 0.0142(12) 0.0097(12) 0.0158(13) 0.0006(9) 0.0106(10) 0.0008(8)
C232 0.0155(13) 0.0135(13) 0.0176(14) -0.0001(9) 0.0053(11) 0.0027(9)
C233 0.0208(13) 0.0130(13) 0.0229(15) 0.0041(10) 0.0104(12) 0.0079(9)
C234 0.0260(14) 0.0067(12) 0.0332(16) 0.0042(10) 0.0206(13) 0.0047(9)
C235 0.0190(14) 0.0122(13) 0.0370(17) -0.0063(11) 0.0133(12) -0.0049(9)
C236 0.0133(12) 0.0126(12) 0.0252(15) -0.0004(10) 0.0074(11) 0.0010(9)
O241 0.0110(8) 0.0099(8) 0.0153(9) 0.0012(6) 0.0028(7) 0.0003(6)
C242 0.0116(12) 0.0105(11) 0.0126(13) 0.0021(9) 0.0087(10) 0.0018(8)
C243 0.0128(12) 0.0093(12) 0.0159(13) 0.0024(9) 0.0039(10) 0.0012(8)
C244 0.0086(11) 0.0124(12) 0.0135(13) 0.0006(9) 0.0072(10) 0.0002(8)
O245 0.0116(8) 0.0090(8) 0.0159(9) 0.0002(6) 0.0027(7) 0.0006(6)
C251 0.0082(11) 0.0108(11) 0.0166(13) -0.0016(9) 0.0069(10) -0.0010(8)
C252 0.0141(12) 0.0112(12) 0.0211(14) -0.0012(9) 0.0067(11) 0.0002(9)
C253 0.0123(12) 0.0213(14) 0.0182(14) -0.0022(10) 0.0024(11) 0.0019(9)
C254 0.0120(12) 0.0150(13) 0.0253(15) -0.0083(10) 0.0075(11) -0.0051(9)
C255 0.0205(13) 0.0110(12) 0.0266(15) -0.0025(10) 0.0136(12) -0.0046(9)
C256 0.0139(12) 0.0125(12) 0.0182(14) 0.0008(9) 0.0073(10) 0.0000(9)
N261 0.0171(10) 0.0104(10) 0.0174(11) 0.0008(8) 0.0094(9) 0.0006(7)
C262 0.0133(12) 0.0130(12) 0.0146(14) 0.0037(9) 0.0044(10) 0.0018(9)
C263 0.0190(13) 0.0175(13) 0.0217(15) 0.0018(10) 0.0121(11) 0.0004(9)
C264 0.0204(13) 0.0221(14) 0.0246(15) 0.0021(10) 0.0144(12) 0.0061(10)
C265 0.0239(14) 0.0131(12) 0.0240(15) -0.0030(10) 0.0122(12) 0.0039(9)
C266 0.0218(13) 0.0123(12) 0.0199(14) -0.0014(9) 0.0127(11) -0.0014(9)
N271 0.0201(11) 0.0067(10) 0.0205(12) 0.0019(8) 0.0105(9) -0.0007(7)
N272 0.0145(10) 0.0061(9) 0.0139(11) 0.0012(7) 0.0057(8) -0.0003(7)
C273 0.0159(12) 0.0119(12) 0.0164(13) 0.0044(9) 0.0092(10) 0.0027(9)
C274 0.0252(14) 0.0137(13) 0.0393(17) 0.0004(11) 0.0232(13) -0.0039(10)
C275 0.0292(15) 0.0119(13) 0.0315(16) 0.0002(10) 0.0191(13) -0.0069(10)
N281 0.0125(10) 0.0070(9) 0.0157(11) -0.0013(7) 0.0035(8) 0.0014(7)
N282 0.0123(10) 0.0074(10) 0.0141(11) 0.0007(7) 0.0053(8) 0.0017(7)
C283 0.0113(12) 0.0152(12) 0.0130(13) -0.0001(9) 0.0042(10) 0.0034(9)
C284 0.0280(15) 0.0170(13) 0.0151(14) -0.0049(10) 0.0088(12) 0.0024(10)
C285 0.0232(14) 0.0119(12) 0.0185(14) -0.0043(10) 0.0060(11) 0.0016(9)
N291 0.0079(9) 0.0134(10) 0.0127(11) 0.0002(8) 0.0033(8) -0.0005(7)
C292 0.0075(11) 0.0148(12) 0.0119(13) 0.0000(9) 0.0018(9) 0.0030(8)
C293 0.0164(13) 0.0220(13) 0.0172(14) -0.0019(10) 0.0085(11) 0.0036(9)
C294 0.0162(13) 0.0300(15) 0.0189(15) 0.0079(11) 0.0117(11) 0.0045(10)
C295 0.0129(12) 0.0209(13) 0.0222(15) 0.0058(10) 0.0091(11) 0.0000(9)
C296 0.0119(12) 0.0141(12) 0.0179(14) 0.0002(9) 0.0065(10) -0.0019(9)
C300 0.026(3) 0.024(3) 0.042(4) -0.002(3) 0.016(3) 0.003(2)
Cl1 0.0417(4) 0.0347(4) 0.0577(5) -0.0010(3) 0.0295(4) -0.0087(3)

loop_
_atom_type_symbol
_atom_type_description
_atom_type_scat_dispersion_real
_atom_type_scat_dispersion_imag
_atom_type_scat_source
C C 0.0181 0.0091 'International Tables Vol C Tables 4.2.6.8 and 6.1.1.4'
H H 0.0000 0.0000 'International Tables Vol C Tables 4.2.6.8 and 6.1.1.4'
B B 0.0090 0.0039 'International Tables Vol C Tables 4.2.6.8 and 6.1.1.4'
N N 0.0311 0.0180 'International Tables Vol C Tables 4.2.6.8 and 6.1.1.4'
O O 0.0492 0.0322 'International Tables Vol C Tables 4.2.6.8 and 6.1.1.4'
Eu Eu -8.9294 11.1857 'International Tables Vol C Tables 4.2.6.8 and 6.1.1.4'
Cl Cl 0.3639 0.7018 'International Tables Vol C Tables 4.2.6.8 and 6.1.1.4'

loop_
_geom_angle_atom_site_label_1
_geom_angle_atom_site_label_2
_geom_angle_atom_site_label_3
_geom_angle
_geom_angle_site_symmetry_1
_geom_angle_site_symmetry_3
_geom_angle_publ_flag
O115 Eu1 O145 148.28(5) . . ?
O115 Eu1 O111 70.46(5) . . ?
O145 Eu1 O111 140.88(5) . . ?
O115 Eu1 O141 135.79(5) . . ?
O145 Eu1 O141 70.29(5) . . ?
O111 Eu1 O141 72.49(5) . . ?
O115 Eu1 N172 88.68(6) . . ?
O145 Eu1 N172 74.90(6) . . ?
O111 Eu1 N172 126.32(6) . . ?
O141 Eu1 N172 133.42(6) . . ?
O115 Eu1 N182 73.40(5) . . ?
O145 Eu1 N182 76.11(6) . . ?
O111 Eu1 N182 136.92(6) . . ?
O141 Eu1 N182 123.63(5) . . ?
N172 Eu1 N182 74.58(6) . . ?
O115 Eu1 N161 110.46(6) . . ?
O145 Eu1 N161 87.06(6) . . ?
O111 Eu1 N161 77.12(6) . . ?
O141 Eu1 N161 83.42(6) . . ?
N172 Eu1 N161 64.60(6) . . ?
N182 Eu1 N161 138.68(6) . . ?
O115 Eu1 N191 81.92(6) . . ?
O145 Eu1 N191 92.23(6) . . ?
O111 Eu1 N191 88.78(6) . . ?
O141 Eu1 N191 73.97(6) . . ?
N172 Eu1 N191 137.93(6) . . ?
N182 Eu1 N191 63.42(6) . . ?
N161 Eu1 N191 156.17(6) . . ?
O215 Eu2 O245 146.61(5) . . ?
O215 Eu2 O241 143.02(5) . . ?
O245 Eu2 O241 70.31(5) . . ?
O215 Eu2 O211 70.85(5) . . ?
O245 Eu2 O211 142.54(5) . . ?
O241 Eu2 O211 72.27(5) . . ?
O215 Eu2 N272 81.08(6) . . ?
O245 Eu2 N272 72.98(6) . . ?
O241 Eu2 N272 123.79(5) . . ?
O211 Eu2 N272 132.39(6) . . ?
O215 Eu2 N282 82.60(6) . . ?
O245 Eu2 N282 71.41(6) . . ?
O241 Eu2 N282 126.54(6) . . ?
O211 Eu2 N282 133.57(6) . . ?
N272 Eu2 N282 76.76(6) . . ?
O215 Eu2 N291 100.52(6) . . ?
O245 Eu2 N291 86.73(6) . . ?
O241 Eu2 N291 78.07(6) . . ?
O211 Eu2 N291 83.99(6) . . ?
N272 Eu2 N291 139.81(6) . . ?
N282 Eu2 N291 63.83(6) . . ?
O215 Eu2 N261 97.39(6) . . ?
O245 Eu2 N261 89.96(6) . . ?
O241 Eu2 N261 74.77(6) . . ?
O211 Eu2 N261 81.93(6) . . ?
N272 Eu2 N261 64.10(6) . . ?
N282 Eu2 N261 140.24(6) . . ?
N291 Eu2 N261 152.13(6) . . ?
N171 B1 N181 111.59(19) . . ?
C102 C101 C106 118.0(2) . . ?
C102 C101 C112 118.6(2) . . ?
C106 C101 C112 123.3(2) . . ?
C103 C102 C101 121.3(2) . . ?
C104 C103 C102 120.0(2) . . ?
C105 C104 C103 119.4(2) . . ?
C104 C105 C106 120.4(2) . . ?
C105 C106 C101 120.9(2) . . ?
C112 O111 Eu1 138.01(14) . . ?
O111 C112 C113 123.8(2) . . ?
O111 C112 C101 115.8(2) . . ?
C113 C112 C101 120.41(19) . . ?
C112 C113 C114 123.1(2) . . ?
O115 C114 C113 123.1(2) . . ?
O115 C114 C121 115.33(19) . . ?
C113 C114 C121 121.55(19) . . ?
C114 O115 Eu1 140.31(14) . . ?
C122 C121 C126 118.4(2) . . ?
C122 C121 C114 123.2(2) . . ?
C126 C121 C114 118.3(2) . . ?
C123 C122 C121 120.8(2) . . ?
C124 C123 C122 120.1(2) . . ?
C123 C124 C125 119.8(2) . . ?
C124 C125 C126 120.4(2) . . ?
C125 C126 C121 120.4(2) . . ?
C132 C131 C136 118.0(2) . . ?
C132 C131 C142 118.1(2) . . ?
C136 C131 C142 123.8(2) . . ?
C133 C132 C131 121.2(2) . . ?
C134 C133 C132 120.0(2) . . ?
C135 C134 C133 119.7(2) . . ?
C134 C135 C136 120.9(2) . . ?
C135 C136 C131 120.3(2) . . ?
C142 O141 Eu1 133.92(14) . . ?
O141 C142 C143 123.7(2) . . ?
O141 C142 C131 115.69(19) . . ?
C143 C142 C131 120.56(19) . . ?
C144 C143 C142 123.5(2) . . ?
O145 C144 C143 123.1(2) . . ?
O145 C144 C151 115.10(19) . . ?
C143 C144 C151 121.67(19) . . ?
C144 O145 Eu1 137.46(14) . . ?
C152 C151 C156 118.6(2) . . ?
C152 C151 C144 123.8(2) . . ?
C156 C151 C144 117.57(19) . . ?
C153 C152 C151 120.3(2) . . ?
C154 C153 C152 120.4(2) . . ?
C153 C154 C155 119.7(2) . . ?
C156 C155 C154 120.2(2) . . ?
C155 C156 C151 120.7(2) . . ?
C162 N161 C166 117.5(2) . . ?
C162 N161 Eu1 119.63(15) . . ?
C166 N161 Eu1 122.87(15) . . ?
N161 C162 C163 122.4(2) . . ?
N161 C162 C173 115.6(2) . . ?
C163 C162 C173 122.0(2) . . ?
C162 C163 C164 119.3(2) . . ?
C165 C164 C163 118.4(2) . . ?
C166 C165 C164 119.1(2) . . ?
N161 C166 C165 123.4(2) . . ?
C175 N171 N172 109.8(2) . . ?
C175 N171 B1 126.0(2) . . ?
N172 N171 B1 123.34(19) . . ?
C173 N172 N171 105.99(18) . . ?
C173 N172 Eu1 118.05(14) . . ?
N171 N172 Eu1 131.82(15) . . ?
N172 C173 C174 110.9(2) . . ?
N172 C173 C162 119.2(2) . . ?
C174 C173 C162 129.9(2) . . ?
C175 C174 C173 104.3(2) . . ?
N171 C175 C174 109.0(2) . . ?
C185 N181 N182 109.30(19) . . ?
C185 N181 B1 125.63(19) . . ?
N182 N181 B1 122.61(18) . . ?
C183 N182 N181 106.28(18) . . ?
C183 N182 Eu1 120.20(14) . . ?
N181 N182 Eu1 131.91(15) . . ?
N182 C183 C184 111.0(2) . . ?
N182 C183 C192 118.6(2) . . ?
C184 C183 C192 130.4(2) . . ?
C185 C184 C183 103.7(2) . . ?
N181 C185 C184 109.6(2) . . ?
C196 N191 C192 117.7(2) . . ?
C196 N191 Eu1 121.36(15) . . ?
C192 N191 Eu1 120.98(15) . . ?
N191 C192 C193 122.3(2) . . ?
N191 C192 C183 115.6(2) . . ?
C193 C192 C183 122.2(2) . . ?
C194 C193 C192 119.1(2) . . ?
C193 C194 C195 119.1(2) . . ?
C196 C195 C194 118.4(2) . . ?
N191 C196 C195 123.5(2) . . ?
N281 B2 N271 109.64(19) . . ?
C202 C201 C206 118.6(2) . . ?
C202 C201 C212 117.9(2) . . ?
C206 C201 C212 123.4(2) . . ?
C203 C202 C201 121.2(2) . . ?
C202 C203 C204 119.8(2) . . ?
C205 C204 C203 119.8(2) . . ?
C204 C205 C206 120.5(2) . . ?
C205 C206 C201 120.1(2) . . ?
C212 O211 Eu2 137.67(14) . . ?
O211 C212 C213 124.0(2) . . ?
O211 C212 C201 116.64(19) . . ?
C213 C212 C201 119.4(2) . . ?
C214 C213 C212 123.2(2) . . ?
O215 C214 C213 124.1(2) . . ?
O215 C214 C221 116.22(19) . . ?
C213 C214 C221 119.7(2) . . ?
C214 O215 Eu2 138.66(14) . . ?
C222 C221 C226 118.7(2) . . ?
C222 C221 C214 122.8(2) . . ?
C226 C221 C214 118.5(2) . . ?
C221 C222 C223 121.3(2) . . ?
C224 C223 C222 119.3(3) . . ?
C223 C224 C225 120.2(2) . . ?
C226 C225 C224 120.4(2) . . ?
C225 C226 C221 120.2(2) . . ?
C232 C231 C236 118.5(2) . . ?
C232 C231 C242 123.9(2) . . ?
C236 C231 C242 117.7(2) . . ?
C231 C232 C233 120.8(2) . . ?
C234 C233 C232 120.1(2) . . ?
C233 C234 C235 119.8(2) . . ?
C234 C235 C236 120.0(2) . . ?
C235 C236 C231 120.7(2) . . ?
C242 O241 Eu2 139.06(14) . . ?
O241 C242 C243 123.3(2) . . ?
O241 C242 C231 115.79(19) . . ?
C243 C242 C231 120.9(2) . . ?
C244 C243 C242 122.8(2) . . ?
O245 C244 C243 124.1(2) . . ?
O245 C244 C251 115.58(19) . . ?
C243 C244 C251 120.2(2) . . ?
C244 O245 Eu2 139.20(14) . . ?
C252 C251 C256 118.9(2) . . ?
C252 C251 C244 123.5(2) . . ?
C256 C251 C244 117.6(2) . . ?
C251 C252 C253 120.4(2) . . ?
C254 C253 C252 120.3(2) . . ?
C255 C254 C253 119.5(2) . . ?
C254 C255 C256 120.4(2) . . ?
C255 C256 C251 120.4(2) . . ?
C266 N261 C262 118.25(19) . . ?
C266 N261 Eu2 123.33(15) . . ?
C262 N261 Eu2 117.84(14) . . ?
N261 C262 C263 121.9(2) . . ?
N261 C262 C273 115.7(2) . . ?
C263 C262 C273 122.4(2) . . ?
C264 C263 C262 119.1(2) . . ?
C263 C264 C265 119.2(2) . . ?
C264 C265 C266 118.7(2) . . ?
N261 C266 C265 122.8(2) . . ?
C275 N271 N272 110.01(19) . . ?
C275 N271 B2 127.4(2) . . ?
N272 N271 B2 122.44(18) . . ?
C273 N272 N271 106.18(18) . . ?
C273 N272 Eu2 116.33(14) . . ?
N271 N272 Eu2 127.90(14) . . ?
N272 C273 C274 110.4(2) . . ?
N272 C273 C262 118.9(2) . . ?
C274 C273 C262 130.7(2) . . ?
C275 C274 C273 104.6(2) . . ?
N271 C275 C274 108.8(2) . . ?
C285 N281 N282 109.82(19) . . ?
C285 N281 B2 128.2(2) . . ?
N282 N281 B2 121.69(18) . . ?
C283 N282 N281 105.99(18) . . ?
C283 N282 Eu2 117.38(14) . . ?
N281 N282 Eu2 128.99(13) . . ?
N282 C283 C284 110.6(2) . . ?
N282 C283 C292 118.8(2) . . ?
C284 C283 C292 130.5(2) . . ?
C285 C284 C283 104.2(2) . . ?
N281 C285 C284 109.4(2) . . ?
C296 N291 C292 118.2(2) . . ?
C296 N291 Eu2 121.08(15) . . ?
C292 N291 Eu2 119.58(14) . . ?
N291 C292 C293 122.3(2) . . ?
N291 C292 C283 115.4(2) . . ?
C293 C292 C283 122.3(2) . . ?
C294 C293 C292 118.8(2) . . ?
C295 C294 C293 119.4(2) . . ?
C294 C295 C296 118.7(2) . . ?
N291 C296 C295 122.6(2) . . ?
Cl1 C300 Cl1 105.4(3) . 3_756 ?
C300 Cl1 C300 74.6(3) . 3_756 ?

loop_
_geom_bond_atom_site_label_1
_geom_bond_atom_site_label_2
_geom_bond_distance
_geom_bond_site_symmetry_2
_geom_bond_publ_flag
Eu1 O115 2.3102(15) . ?
Eu1 O145 2.3222(15) . ?
Eu1 O111 2.3685(14) . ?
Eu1 O141 2.3788(14) . ?
Eu1 N172 2.5259(19) . ?
Eu1 N182 2.5506(19) . ?
Eu1 N161 2.562(2) . ?
Eu1 N191 2.584(2) . ?
Eu2 O215 2.3336(15) . ?
Eu2 O245 2.3357(15) . ?
Eu2 O241 2.3430(15) . ?
Eu2 O211 2.3585(15) . ?
Eu2 N272 2.5256(18) . ?
Eu2 N282 2.5412(18) . ?
Eu2 N291 2.5651(18) . ?
Eu2 N261 2.5912(18) . ?
B1 N171 1.550(3) . ?
B1 N181 1.558(3) . ?
C101 C102 1.387(3) . ?
C101 C106 1.396(3) . ?
C101 C112 1.507(3) . ?
C102 C103 1.384(3) . ?
C103 C104 1.384(4) . ?
C104 C105 1.382(4) . ?
C105 C106 1.382(3) . ?
O111 C112 1.271(3) . ?
C112 C113 1.403(3) . ?
C113 C114 1.404(3) . ?
C114 O115 1.273(3) . ?
C114 C121 1.492(3) . ?
C121 C122 1.393(3) . ?
C121 C126 1.397(3) . ?
C122 C123 1.387(3) . ?
C123 C124 1.377(4) . ?
C124 C125 1.383(4) . ?
C125 C126 1.384(3) . ?
C131 C132 1.397(3) . ?
C131 C136 1.397(3) . ?
C131 C142 1.506(3) . ?
C132 C133 1.388(3) . ?
C133 C134 1.381(4) . ?
C134 C135 1.375(4) . ?
C135 C136 1.391(3) . ?
O141 C142 1.269(3) . ?
C142 C143 1.406(3) . ?
C143 C144 1.403(3) . ?
C144 O145 1.273(3) . ?
C144 C151 1.497(3) . ?
C151 C152 1.396(3) . ?
C151 C156 1.397(3) . ?
C152 C153 1.390(3) . ?
C153 C154 1.381(4) . ?
C154 C155 1.385(3) . ?
C155 C156 1.383(3) . ?
N161 C162 1.348(3) . ?
N161 C166 1.348(3) . ?
C162 C163 1.384(4) . ?
C162 C173 1.469(3) . ?
C163 C164 1.389(3) . ?
C164 C165 1.384(3) . ?
C165 C166 1.372(3) . ?
N171 C175 1.346(3) . ?
N171 N172 1.362(3) . ?
N172 C173 1.344(3) . ?
C173 C174 1.394(3) . ?
C174 C175 1.377(4) . ?
N181 C185 1.346(3) . ?
N181 N182 1.360(3) . ?
N182 C183 1.344(3) . ?
C183 C184 1.397(3) . ?
C183 C192 1.468(3) . ?
C184 C185 1.377(4) . ?
N191 C196 1.346(3) . ?
N191 C192 1.348(3) . ?
C192 C193 1.391(4) . ?
C193 C194 1.383(4) . ?
C194 C195 1.386(4) . ?
C195 C196 1.379(3) . ?
B2 N281 1.555(3) . ?
B2 N271 1.559(3) . ?
C201 C202 1.390(3) . ?
C201 C206 1.392(3) . ?
C201 C212 1.504(3) . ?
C202 C203 1.379(3) . ?
C203 C204 1.387(4) . ?
C204 C205 1.376(4) . ?
C205 C206 1.392(3) . ?
O211 C212 1.267(3) . ?
C212 C213 1.404(3) . ?
C213 C214 1.401(3) . ?
C214 O215 1.277(3) . ?
C214 C221 1.494(3) . ?
C221 C222 1.386(4) . ?
C221 C226 1.398(3) . ?
C222 C223 1.392(3) . ?
C223 C224 1.383(4) . ?
C224 C225 1.385(4) . ?
C225 C226 1.384(3) . ?
C231 C232 1.387(3) . ?
C231 C236 1.399(3) . ?
C231 C242 1.498(3) . ?
C232 C233 1.390(3) . ?
C233 C234 1.383(4) . ?
C234 C235 1.386(4) . ?
C235 C236 1.386(3) . ?
O241 C242 1.269(3) . ?
C242 C243 1.403(3) . ?
C243 C244 1.402(3) . ?
C244 O245 1.268(3) . ?
C244 C251 1.502(3) . ?
C251 C252 1.387(3) . ?
C251 C256 1.400(3) . ?
C252 C253 1.392(3) . ?
C253 C254 1.390(3) . ?
C254 C255 1.382(4) . ?
C255 C256 1.385(3) . ?
N261 C266 1.342(3) . ?
N261 C262 1.353(3) . ?
C262 C263 1.390(3) . ?
C262 C273 1.461(3) . ?
C263 C264 1.379(3) . ?
C264 C265 1.383(3) . ?
C265 C266 1.385(3) . ?
N271 C275 1.346(3) . ?
N271 N272 1.355(3) . ?
N272 C273 1.348(3) . ?
C273 C274 1.395(3) . ?
C274 C275 1.375(3) . ?
N281 C285 1.341(3) . ?
N281 N282 1.355(3) . ?
N282 C283 1.349(3) . ?
C283 C284 1.396(3) . ?
C283 C292 1.469(3) . ?
C284 C285 1.369(4) . ?
N291 C296 1.344(3) . ?
N291 C292 1.344(3) . ?
C292 C293 1.390(3) . ?
C293 C294 1.381(3) . ?
C294 C295 1.376(4) . ?
C295 C296 1.387(3) . ?
C300 Cl1 1.814(6) . ?
C300 Cl1 1.848(6) 3_756 ?
Cl1 C300 1.848(6) 3_756 ?
